data_4112997
loop_
_publ_author_name
'Christos A. Ilioudis'
'Derek A. Tocher'
'Jonathan W. Steed'

_publ_section_title
;
 A Highly Efficient, Preorganized Macrobicyclic Receptor for Halides Based
 on CH... and NH...Anion Interactions
;
_journal_name_full 'Journal of the American Chemical Society'
_journal_page_first 12395
_journal_page_last 12402
_journal_paper_doi 10.1021/ja047070g
_journal_volume 126
_journal_year 2004
_chemical_formula_sum 'C69 H87 Cl6 N7 O12 S6'
_chemical_formula_weight 1611.61
_chemical_name_systematic
; 
 ? 
;
_space_group_IT_number 146
_symmetry_cell_setting rhombohedral
_symmetry_space_group_name_Hall 'R 3'
_symmetry_space_group_name_H-M 'R 3 :H'
_atom_sites_solution_hydrogens geom
_atom_sites_solution_primary direct
_atom_sites_solution_secondary difmap
_audit_creation_method SHELXL-97
_cell_angle_alpha 90.00
_cell_angle_beta 90.00
_cell_angle_gamma 120.00
_cell_formula_units_Z 3
_cell_length_a 16.3404(23)
_cell_length_b 16.3404(23)
_cell_length_c 28.0178(27)
_cell_measurement_temperature 120(2)
_cell_volume 6478.7(14)
_computing_cell_refinement 'DENZO SMN'
_computing_data_collection 'NONIUS COLLECT'
_computing_data_reduction 'DENZO SMN'
_computing_structure_refinement 'SHELXL-97 (Sheldrick, 1997)'
_computing_structure_solution 'SHELXS-97 (Sheldrick, 1990)'
_diffrn_ambient_temperature 120(2)
_diffrn_measured_fraction_theta_full 0.940
_diffrn_measured_fraction_theta_max 0.940
_diffrn_measurement_device_type 'KAPPA CCD'
_diffrn_measurement_method '2o phi frames'
_diffrn_radiation_monochromator graphite
_diffrn_radiation_source 'fine-focus sealed tube'
_diffrn_radiation_type MoK\a
_diffrn_radiation_wavelength 0.71073
_diffrn_reflns_av_R_equivalents 0.1939
_diffrn_reflns_av_sigmaI/netI 0.3169
_diffrn_reflns_limit_h_max 21
_diffrn_reflns_limit_h_min -19
_diffrn_reflns_limit_k_max 20
_diffrn_reflns_limit_k_min -16
_diffrn_reflns_limit_l_max 35
_diffrn_reflns_limit_l_min -35
_diffrn_reflns_number 10189
_diffrn_reflns_theta_full 27.52
_diffrn_reflns_theta_max 27.52
_diffrn_reflns_theta_min 2.97
_diffrn_standards_decay_% 0
_exptl_absorpt_coefficient_mu 0.400
_exptl_absorpt_correction_type scalepack
_exptl_crystal_colour colourless
_exptl_crystal_density_diffrn 1.234
_exptl_crystal_description plate
_exptl_crystal_F_000 2514
_exptl_crystal_size_max 0.3
_exptl_crystal_size_mid 0.2
_exptl_crystal_size_min 0.2
_refine_diff_density_max 1.515
_refine_diff_density_min -0.669
_refine_diff_density_rms 0.169
_refine_ls_abs_structure_details 'Flack H D (1983), Acta Cryst. A39, 876-881'
_refine_ls_abs_structure_Flack 0.7(2)
_refine_ls_extinction_coef 0.0021(6)
_refine_ls_extinction_expression Fc^*^=kFc[1+0.001xFc^2^\l^3^/sin(2\q)]^-1/4^
_refine_ls_extinction_method SHELXL
_refine_ls_goodness_of_fit_ref 1.498
_refine_ls_hydrogen_treatment mixed
_refine_ls_matrix_type full
_refine_ls_number_parameters 304
_refine_ls_number_reflns 5656
_refine_ls_number_restraints 61
_refine_ls_restrained_S_all 1.496
_refine_ls_R_factor_all 0.2773
_refine_ls_R_factor_gt 0.2118
_refine_ls_shift/su_max 0.000
_refine_ls_shift/su_mean 0.000
_refine_ls_structure_factor_coef Fsqd
_refine_ls_weighting_details 'calc w=1/[\s^2^(Fo^2^)+(0.1000P)^2^+0.0000P] where P=(Fo^2^+2Fc^2^)/3'
_refine_ls_weighting_scheme calc
_refine_ls_wR_factor_gt 0.3166
_refine_ls_wR_factor_ref 0.3388
_reflns_number_gt 3732
_reflns_number_total 5656
_reflns_threshold_expression >2sigma(I)
_cod_data_source_file ja047070gsi20040519_073146.cif
_cod_data_source_block c:\structs\chris\tc2\rhomt2
_cod_original_cell_volume 6479.0(18)
_cod_original_sg_symbol_H-M 'R 3'
_cod_database_code 4112997

loop_
_symmetry_equiv_pos_as_xyz
'x, y, z'
'-y, x-y, z'
'-x+y, -x, z'
'x+2/3, y+1/3, z+1/3'
'-y+2/3, x-y+1/3, z+1/3'
'-x+y+2/3, -x+1/3, z+1/3'
'x+1/3, y+2/3, z+2/3'
'-y+1/3, x-y+2/3, z+2/3'
'-x+y+1/3, -x+2/3, z+2/3'

loop_
_atom_site_label
_atom_site_type_symbol
_atom_site_fract_x
_atom_site_fract_y
_atom_site_fract_z
_atom_site_U_iso_or_equiv
_atom_site_adp_type
_atom_site_occupancy
_atom_site_symmetry_multiplicity
_atom_site_calc_flag
_atom_site_refinement_flags
S1 S 0.82855(18) 0.10476(19) 0.12616(10) 0.0202(7) Uani 1 1 d .
S2 S 0.6398(2) -0.1806(2) -0.00621(10) 0.0245(7) Uani 1 1 d .
O1 O 0.8371(5) 0.1131(6) 0.0750(3) 0.030(2) Uani 1 1 d .
O3 O 0.5883(5) -0.1682(6) 0.0313(3) 0.034(2) Uani 1 1 d .
N1 N 1.0000 0.0000 0.1972(6) 0.017(4) Uani 1 3 d S
C16 C 0.5798(8) -0.3015(8) -0.0241(4) 0.022(3) Uani 1 1 d U
O2 O 0.8842(6) 0.1844(6) 0.1546(3) 0.033(2) Uani 1 1 d .
C7 C 0.8457(7) 0.0007(8) 0.1942(4) 0.018(2) Uani 1 1 d .
H7A H 0.8090 -0.0687 0.1987 0.021 Uiso 1 1 calc R
H7B H 0.8117 0.0281 0.2110 0.021 Uiso 1 1 calc R
N2 N 0.8489(6) 0.0217(7) 0.1424(3) 0.025(2) Uani 1 1 d .
C13 C 0.5480(10) -0.0068(12) 0.1186(5) 0.052(4) Uani 1 1 d .
H13 H 0.4998 -0.0388 0.0954 0.062 Uiso 1 1 calc R
C1 C 0.9859(7) -0.0915(7) -0.0125(4) 0.018(2) Uani 1 1 d U
H1 H 0.9755 -0.1542 -0.0129 0.022 Uiso 1 1 calc R
O4 O 0.6614(7) -0.1234(6) -0.0481(3) 0.041(2) Uani 1 1 d .
C2 C 0.9081(8) -0.0756(7) -0.0122(3) 0.014(2) Uani 1 1 d .
C21 C 0.6002(7) -0.3262(8) -0.0671(4) 0.020(3) Uani 1 1 d U
H21 H 0.6428 -0.2786 -0.0883 0.025 Uiso 1 1 calc R
C5 C 0.7444(8) -0.1398(8) 0.1054(4) 0.022(3) Uani 1 1 d U
H5A H 0.6947 -0.1221 0.1040 0.027 Uiso 1 1 calc R
H5B H 0.7349 -0.1762 0.1351 0.027 Uiso 1 1 calc R
C18 C 0.4669(9) -0.4632(9) -0.0089(5) 0.036(3) Uani 1 1 d .
H18 H 0.4199 -0.5101 0.0111 0.044 Uiso 1 1 calc R
C14 C 0.6378(8) 0.0157(8) 0.1083(4) 0.029(3) Uani 1 1 d U
H14 H 0.6515 -0.0057 0.0794 0.035 Uiso 1 1 calc R
N3 N 0.7409(6) -0.1595(6) 0.0161(3) 0.025(2) Uani 1 1 d .
C4 C 0.7332(8) -0.2014(8) 0.0636(4) 0.023(3) Uani 1 1 d U
H4A H 0.7817 -0.2206 0.0659 0.028 Uiso 1 1 calc R
H4B H 0.6706 -0.2595 0.0659 0.028 Uiso 1 1 calc R
C3 C 0.8089(8) -0.1623(9) -0.0175(4) 0.027(3) Uani 1 1 d .
H3B H 0.7864 -0.1651 -0.0505 0.033 Uiso 1 1 calc R
H3A H 0.8123 -0.2203 -0.0117 0.033 Uiso 1 1 calc R
C10 C 0.6859(9) 0.0962(10) 0.1826(4) 0.034(3) Uani 1 1 d .
H10 H 0.7353 0.1347 0.2041 0.041 Uiso 1 1 calc R
C6 C 0.8384(7) -0.0522(7) 0.1073(4) 0.019(2) Uani 1 1 d .
H6B H 0.8530 -0.0234 0.0751 0.023 Uiso 1 1 calc R
H6A H 0.8864 -0.0704 0.1148 0.023 Uiso 1 1 calc R
C9 C 0.7104(8) 0.0708(9) 0.1405(4) 0.023(3) Uani 1 1 d .
C17 C 0.5107(8) -0.3680(10) 0.0039(5) 0.038(3) Uani 1 1 d .
H17 H 0.4923 -0.3497 0.0323 0.045 Uiso 1 1 calc R
C8 C 0.9402(8) 0.0375(8) 0.2167(4) 0.025(3) Uani 1 1 d U
C11 C 0.6016(11) 0.0717(11) 0.1949(5) 0.047(4) Uani 1 1 d .
H11 H 0.5887 0.0895 0.2250 0.056 Uiso 1 1 calc R
C19 C 0.4926(8) -0.4882(8) -0.0508(6) 0.037(4) Uani 1 1 d .
C20 C 0.5594(8) -0.4199(8) -0.0798(4) 0.028(3) Uani 1 1 d U
H20 H 0.5775 -0.4372 -0.1086 0.033 Uiso 1 1 calc R
C12 C 0.5258(11) 0.0157(12) 0.1614(7) 0.058(4) Uani 1 1 d .
Cl1 Cl 0.4921(9) 0.1436(8) 0.0559(5) 0.212(5) Uani 1 1 d .
Cl2 Cl 0.4568(18) 0.1933(12) -0.0323(5) 0.324(11) Uani 1 1 d .
C22 C 0.4494(11) -0.5910(14) -0.0642(8) 0.082(6) Uani 1 1 d .
H22A H 0.4775 -0.6204 -0.0447 0.123 Uiso 1 1 calc R
H22C H 0.4617 -0.5960 -0.0980 0.123 Uiso 1 1 calc R
H22B H 0.3811 -0.6233 -0.0587 0.123 Uiso 1 1 calc R
C15 C 0.4158(13) -0.0204(15) 0.1719(8) 0.082(6) Uani 1 1 d U
H15B H 0.4038 0.0323 0.1681 0.123 Uiso 1 1 calc R
H15A H 0.4003 -0.0447 0.2046 0.123 Uiso 1 1 calc R
H15C H 0.3764 -0.0709 0.1494 0.123 Uiso 1 1 calc R
C23 C 0.4819(19) 0.2307(18) 0.0205(9) 0.112(8) Uani 1 1 d U
H23A H 0.4317 0.2412 0.0337 0.134 Uiso 1 1 calc R
H23B H 0.5423 0.2915 0.0211 0.134 Uiso 1 1 calc R

loop_
_atom_site_aniso_label
_atom_site_aniso_U_11
_atom_site_aniso_U_22
_atom_site_aniso_U_33
_atom_site_aniso_U_23
_atom_site_aniso_U_13
_atom_site_aniso_U_12
S1 0.0155(15) 0.0231(16) 0.0228(15) 0.0029(13) 0.0001(13) 0.0104(13)
S2 0.0267(17) 0.0276(17) 0.0229(15) 0.0005(14) -0.0105(13) 0.0163(14)
O1 0.022(4) 0.033(5) 0.035(5) 0.005(4) 0.001(4) 0.013(4)
O3 0.018(4) 0.047(5) 0.040(5) -0.020(4) -0.004(4) 0.019(4)
N1 0.008(5) 0.008(5) 0.035(10) 0.000 0.000 0.004(2)
C16 0.021(4) 0.026(4) 0.017(4) 0.004(3) -0.008(3) 0.010(3)
O2 0.034(5) 0.032(5) 0.033(5) 0.006(4) 0.004(4) 0.018(4)
C7 0.027(6) 0.022(6) 0.004(5) -0.005(4) 0.002(4) 0.012(5)
N2 0.017(5) 0.047(6) 0.012(5) -0.008(4) -0.003(4) 0.017(5)
C13 0.037(8) 0.092(12) 0.028(8) -0.007(8) -0.007(7) 0.033(8)
C1 0.025(4) 0.014(4) 0.017(4) 0.002(3) 0.007(3) 0.011(3)
O4 0.055(6) 0.031(5) 0.042(6) 0.004(4) -0.016(5) 0.025(5)
C2 0.028(6) 0.011(5) 0.001(5) -0.002(4) -0.004(4) 0.009(5)
C21 0.017(4) 0.022(4) 0.018(4) 0.006(3) -0.011(3) 0.006(3)
C5 0.028(4) 0.023(4) 0.018(4) 0.006(3) -0.006(3) 0.015(3)
C18 0.024(7) 0.031(8) 0.039(8) 0.005(6) 0.001(6) 0.001(6)
C14 0.026(5) 0.032(5) 0.025(5) -0.004(4) 0.009(4) 0.011(4)
N3 0.011(5) 0.030(5) 0.031(6) 0.001(5) -0.003(4) 0.008(4)
C4 0.022(4) 0.024(4) 0.027(5) 0.003(4) 0.002(3) 0.013(4)
C3 0.024(6) 0.035(7) 0.028(7) -0.007(6) 0.001(5) 0.019(6)
C10 0.030(8) 0.050(8) 0.025(7) -0.010(6) -0.006(6) 0.021(7)
C6 0.014(5) 0.021(6) 0.027(6) 0.004(5) 0.007(5) 0.012(5)
C9 0.024(6) 0.048(8) 0.013(6) 0.000(5) 0.002(5) 0.030(6)
C17 0.015(6) 0.051(9) 0.033(8) 0.010(7) -0.004(6) 0.006(6)
C8 0.020(4) 0.025(4) 0.031(5) 0.002(4) -0.003(3) 0.011(3)
C11 0.059(10) 0.068(11) 0.029(8) 0.003(7) 0.017(8) 0.044(9)
C19 0.011(6) 0.011(6) 0.094(12) -0.023(7) -0.022(7) 0.008(5)
C20 0.018(4) 0.031(5) 0.029(5) -0.001(4) 0.001(4) 0.008(4)
C12 0.044(10) 0.079(13) 0.069(11) 0.026(10) 0.024(9) 0.044(10)
Cl1 0.221(10) 0.209(11) 0.253(13) 0.076(9) 0.110(9) 0.143(9)
Cl2 0.65(4) 0.315(18) 0.174(11) -0.033(11) -0.004(16) 0.37(2)
C22 0.026(9) 0.092(15) 0.125(17) -0.008(13) -0.007(10) 0.028(9)
C15 0.075(7) 0.090(7) 0.088(7) -0.003(5) 0.005(5) 0.045(5)
C23 0.114(9) 0.113(9) 0.114(9) -0.001(5) 0.006(5) 0.060(6)

loop_
_atom_type_symbol
_atom_type_description
_atom_type_scat_dispersion_real
_atom_type_scat_dispersion_imag
_atom_type_scat_source
C C 0.0033 0.0016 'International Tables Vol C Tables 4.2.6.8 and 6.1.1.4'
H H 0.0000 0.0000 'International Tables Vol C Tables 4.2.6.8 and 6.1.1.4'
N N 0.0061 0.0033 'International Tables Vol C Tables 4.2.6.8 and 6.1.1.4'
O O 0.0106 0.0060 'International Tables Vol C Tables 4.2.6.8 and 6.1.1.4'
S S 0.1246 0.1234 'International Tables Vol C Tables 4.2.6.8 and 6.1.1.4'
Cl Cl 0.1484 0.1585 'International Tables Vol C Tables 4.2.6.8 and 6.1.1.4'

loop_
_geom_angle_atom_site_label_1
_geom_angle_atom_site_label_2
_geom_angle_atom_site_label_3
_geom_angle
_geom_angle_site_symmetry_1
_geom_angle_site_symmetry_3
O2 S1 O1 119.4(5) . .
O2 S1 N2 108.0(5) . .
O1 S1 N2 108.0(5) . .
O2 S1 C9 105.1(5) . .
O1 S1 C9 107.1(5) . .
N2 S1 C9 108.9(5) . .
O3 S2 O4 118.9(5) . .
O3 S2 N3 107.1(5) . .
O4 S2 N3 106.4(5) . .
O3 S2 C16 109.2(5) . .
O4 S2 C16 108.3(5) . .
N3 S2 C16 106.2(5) . .
C8 N1 C8 107.4(8) 3_765 .
C8 N1 C8 107.4(8) 3_765 2_645
C8 N1 C8 107.4(8) . 2_645
C17 C16 C21 120.2(11) . .
C17 C16 S2 120.1(10) . .
C21 C16 S2 119.7(9) . .
N2 C7 C8 114.2(9) . .
C7 N2 C6 118.5(9) . .
C7 N2 S1 118.1(7) . .
C6 N2 S1 120.2(7) . .
C14 C13 C12 121.1(14) . .
C2 C1 C2 119.5(10) 2_645 .
C1 C2 C1 120.5(10) 3_765 .
C1 C2 C3 121.8(10) 3_765 .
C1 C2 C3 117.4(9) . .
C16 C21 C20 120.2(11) . .
C6 C5 C4 113.3(9) . .
C19 C18 C17 119.2(12) . .
C13 C14 C9 119.4(11) . .
C4 N3 C3 116.9(9) . .
C4 N3 S2 113.9(7) . .
C3 N3 S2 116.7(8) . .
N3 C4 C5 116.2(9) . .
N3 C3 C2 112.1(9) . .
C11 C10 C9 124.7(13) . .
C5 C6 N2 116.5(9) . .
C10 C9 C14 117.8(10) . .
C10 C9 S1 122.5(9) . .
C14 C9 S1 119.8(8) . .
C16 C17 C18 120.1(13) . .
C7 C8 N1 116.1(9) . .
C10 C11 C12 118.1(13) . .
C20 C19 C18 120.1(11) . .
C20 C19 C22 119.8(14) . .
C18 C19 C22 120.1(14) . .
C19 C20 C21 119.9(11) . .
C13 C12 C11 118.7(13) . .
C13 C12 C15 117.5(17) . .
C11 C12 C15 123.8(16) . .
Cl2 C23 Cl1 108.6(15) . .

loop_
_geom_bond_atom_site_label_1
_geom_bond_atom_site_label_2
_geom_bond_distance
_geom_bond_site_symmetry_2
S1 O2 1.405(9) .
S1 O1 1.439(9) .
S1 N2 1.616(10) .
S1 C9 1.768(11) .
S2 O3 1.423(8) .
S2 O4 1.431(9) .
S2 N3 1.634(9) .
S2 C16 1.783(12) .
N1 C8 1.492(13) 3_765
N1 C8 1.492(13) .
N1 C8 1.492(13) 2_645
C16 C17 1.358(16) .
C16 C21 1.364(16) .
C7 N2 1.487(14) .
C7 C8 1.487(15) .
N2 C6 1.500(14) .
C13 C14 1.354(18) .
C13 C12 1.36(2) .
C1 C2 1.364(14) 2_645
C1 C2 1.418(15) .
C2 C1 1.364(14) 3_765
C2 C3 1.536(15) .
C21 C20 1.376(16) .
C5 C6 1.487(15) .
C5 C4 1.496(16) .
C18 C19 1.376(19) .
C18 C17 1.395(18) .
C14 C9 1.401(16) .
N3 C4 1.472(14) .
N3 C3 1.474(14) .
C10 C11 1.274(18) .
C10 C9 1.375(16) .
C11 C12 1.46(2) .
C19 C20 1.370(18) .
C19 C22 1.51(2) .
C12 C15 1.61(2) .
Cl1 C23 1.81(2) .
Cl2 C23 1.57(3) .

loop_
_geom_torsion_atom_site_label_1
_geom_torsion_atom_site_label_2
_geom_torsion_atom_site_label_3
_geom_torsion_atom_site_label_4
_geom_torsion
_geom_torsion_site_symmetry_1
_geom_torsion_site_symmetry_4
O3 S2 C16 C17 -14.4(11) . .
O4 S2 C16 C17 -145.2(9) . .
N3 S2 C16 C17 100.8(10) . .
O3 S2 C16 C21 162.3(9) . .
O4 S2 C16 C21 31.5(10) . .
N3 S2 C16 C21 -82.5(9) . .
C8 C7 N2 C6 96.1(11) . .
C8 C7 N2 S1 -103.9(10) . .
O2 S1 N2 C7 48.7(9) . .
O1 S1 N2 C7 179.0(7) . .
C9 S1 N2 C7 -65.0(9) . .
O2 S1 N2 C6 -151.7(8) . .
O1 S1 N2 C6 -21.3(9) . .
C9 S1 N2 C6 94.6(8) . .
C2 C1 C2 C1 1(2) 2_645 3_765
C2 C1 C2 C3 174.2(8) 2_645 .
C17 C16 C21 C20 -8.0(16) . .
S2 C16 C21 C20 175.3(8) . .
C12 C13 C14 C9 -6(2) . .
O3 S2 N3 C4 42.9(9) . .
O4 S2 N3 C4 171.1(8) . .
C16 S2 N3 C4 -73.7(8) . .
O3 S2 N3 C3 -176.2(8) . .
O4 S2 N3 C3 -48.0(9) . .
C16 S2 N3 C3 67.2(9) . .
C3 N3 C4 C5 126.9(11) . .
S2 N3 C4 C5 -92.3(10) . .
C6 C5 C4 N3 -61.3(13) . .
C4 N3 C3 C2 -88.5(12) . .
S2 N3 C3 C2 131.8(9) . .
C1 C2 C3 N3 -50.7(14) 3_765 .
C1 C2 C3 N3 136.3(10) . .
C4 C5 C6 N2 168.7(9) . .
C7 N2 C6 C5 67.6(12) . .
S1 N2 C6 C5 -91.9(11) . .
C11 C10 C9 C14 1(2) . .
C11 C10 C9 S1 -178.4(12) . .
C13 C14 C9 C10 2.9(18) . .
C13 C14 C9 S1 -177.3(11) . .
O2 S1 C9 C10 -21.9(12) . .
O1 S1 C9 C10 -149.8(11) . .
N2 S1 C9 C10 93.7(11) . .
O2 S1 C9 C14 158.3(9) . .
O1 S1 C9 C14 30.4(11) . .
N2 S1 C9 C14 -86.1(10) . .
C21 C16 C17 C18 6.4(17) . .
S2 C16 C17 C18 -176.9(9) . .
C19 C18 C17 C16 -1.9(18) . .
N2 C7 C8 N1 -61.0(13) . .
C8 N1 C8 C7 168.0(9) 3_765 .
C8 N1 C8 C7 -76.6(15) 2_645 .
C9 C10 C11 C12 -2(2) . .
C17 C18 C19 C20 -1.0(18) . .
C17 C18 C19 C22 177.1(13) . .
C18 C19 C20 C21 -0.6(18) . .
C22 C19 C20 C21 -178.7(12) . .
C16 C21 C20 C19 5.0(17) . .
C14 C13 C12 C11 5(2) . .
C14 C13 C12 C15 -175.7(15) . .
C10 C11 C12 C13 -1(2) . .
C10 C11 C12 C15 180.0(15) . .
